data_7018272
loop_
_publ_author_name
'Zhu, Chengfeng'
'Xuan, Weimin'
'Cui, Yong'

_publ_section_title
;
 Luminescent microporous metal-metallosalen frameworks with the primitive
 cubic net.
;
_journal_issue 14
_journal_name_full 'Dalton transactions (Cambridge, England : 2003)'
_journal_page_first 3928
_journal_page_last 3932
_journal_paper_doi 10.1039/c1dt11584g
_journal_volume 41
_journal_year 2012
_chemical_formula_sum 'C90 H73 N11 O21 Zn4'
_chemical_formula_weight 1906.07
_chemical_name_systematic
;
?
;
_space_group_IT_number 14
_symmetry_cell_setting monoclinic
_symmetry_space_group_name_Hall '-P 2yn'
_symmetry_space_group_name_H-M 'P 1 21/n 1'
_atom_sites_solution_hydrogens geom
_atom_sites_solution_primary direct
_atom_sites_solution_secondary difmap
_audit_creation_method SHELXL-97
_cell_angle_alpha 90.00
_cell_angle_beta 90.881(2)
_cell_angle_gamma 90.00
_cell_formula_units_Z 4
_cell_length_a 23.0013(6)
_cell_length_b 14.0578(4)
_cell_length_c 31.2380(8)
_cell_measurement_reflns_used 256
_cell_measurement_temperature 123
_cell_measurement_theta_max 50.34
_cell_measurement_theta_min 2.40
_cell_volume 10099.5(5)
_computing_cell_refinement 'SAINT (Bruker, 1999)'
_computing_data_collection 'SMART (Bruker, 1997)'
_computing_data_reduction SAINT
_computing_molecular_graphics 'SHELXTL-PLUS (Sheldrick, 1990)'
_computing_publication_material SHELXL-97
_computing_structure_refinement 'SHELXL-97 (Sheldrick, 1997)'
_computing_structure_solution 'SHELXS-97 (Sheldrick, 1990)'
_diffrn_ambient_temperature 123
_diffrn_measured_fraction_theta_full 0.965
_diffrn_measured_fraction_theta_max 0.965
_diffrn_measurement_device_type 'Philips PW1100/20 diffractometer'
_diffrn_measurement_method \q/2\q
_diffrn_radiation_monochromator graphite
_diffrn_radiation_source 'fine-focus sealed tube'
_diffrn_radiation_type CuK\a
_diffrn_radiation_wavelength 1.54178
_diffrn_reflns_av_R_equivalents 0.0420
_diffrn_reflns_av_sigmaI/netI 0.0498
_diffrn_reflns_limit_h_max 22
_diffrn_reflns_limit_h_min -22
_diffrn_reflns_limit_k_max 13
_diffrn_reflns_limit_k_min -14
_diffrn_reflns_limit_l_max 30
_diffrn_reflns_limit_l_min -31
_diffrn_reflns_number 26804
_diffrn_reflns_theta_full 50.34
_diffrn_reflns_theta_max 50.34
_diffrn_reflns_theta_min 3.45
_diffrn_standards_decay_% 0
_diffrn_standards_interval_time 120
_diffrn_standards_number 3
_exptl_absorpt_coefficient_mu 1.647
_exptl_absorpt_correction_T_max 0.82
_exptl_absorpt_correction_T_min 0.71
_exptl_absorpt_correction_type multi-scan
_exptl_absorpt_process_details 'SADABS (Sheldrick, 1996)'
_exptl_crystal_colour block
_exptl_crystal_density_diffrn 1.254
_exptl_crystal_density_method 'not measured'
_exptl_crystal_description yellow
_exptl_crystal_F_000 3912
_exptl_crystal_size_max 0.16
_exptl_crystal_size_mid 0.12
_exptl_crystal_size_min 0.11
_refine_diff_density_max 1.257
_refine_diff_density_min -0.842
_refine_diff_density_rms 0.142
_refine_ls_extinction_method none
_refine_ls_goodness_of_fit_ref 0.993
_refine_ls_hydrogen_treatment constr
_refine_ls_matrix_type full
_refine_ls_number_parameters 880
_refine_ls_number_reflns 10141
_refine_ls_number_restraints 43
_refine_ls_restrained_S_all 1.001
_refine_ls_R_factor_all 0.1151
_refine_ls_R_factor_gt 0.1060
_refine_ls_shift/su_max 0.001
_refine_ls_shift/su_mean 0.000
_refine_ls_structure_factor_coef Fsqd
_refine_ls_weighting_details 'calc w=1/[\s^2^(Fo^2^)+(0.1513P)^2^+154.7630P] where P=(Fo^2^+2Fc^2^)/3'
_refine_ls_weighting_scheme calc
_refine_ls_wR_factor_gt 0.2829
_refine_ls_wR_factor_ref 0.2906
_reflns_number_gt 8803
_reflns_number_total 10141
_reflns_threshold_expression >2sigma(I)
_cod_data_source_file c1dt11584g.txt
_cod_data_source_block jd022_0m
_cod_depositor_comments
;
The following automatic conversions were performed:

'_symmetry_cell_setting' value 'Monoclinic' changed to 'monoclinic'
according to /home/saulius/struct/CIF-dictionaries/cif_core.dic
dictionary named 'cif_core.dic' version 2.4.1 from
2010-06-29.

'_exptl_absorpt_correction_type' value 'Multi-scan'
changed to 'multi-scan' according to
/home/saulius/struct/CIF-dictionaries/cif_core.dic dictionary named
'cif_core.dic' version 2.4.1 from 2010-06-29.

Automatic conversion script
Id: cif_fix_values 1715 2011-07-08 13:25:40Z adriana 
;
_cod_original_sg_symbol_H-M P2(1)/n
_cod_database_code 7018272

loop_
_symmetry_equiv_pos_as_xyz
'x, y, z'
'-x+1/2, y+1/2, -z+1/2'
'-x, -y, -z'
'x-1/2, -y-1/2, z-1/2'

loop_
_atom_site_label
_atom_site_type_symbol
_atom_site_fract_x
_atom_site_fract_y
_atom_site_fract_z
_atom_site_U_iso_or_equiv
_atom_site_adp_type
_atom_site_occupancy
_atom_site_symmetry_multiplicity
_atom_site_calc_flag
_atom_site_refinement_flags
Zn1 Zn 0.73208(6) 0.70127(9) 0.65743(4) 0.0266(4) Uani 1 1 d .
Zn2 Zn 0.78582(6) 0.49440(9) 0.65038(4) 0.0273(4) Uani 1 1 d .
Zn3 Zn 0.96958(7) 0.66602(10) 0.39157(5) 0.0442(5) Uani 1 1 d .
Zn4 Zn 1.03087(7) 0.78750(10) 0.87314(4) 0.0387(5) Uani 1 1 d .
C1 C 0.8232(5) 0.6106(9) 0.5868(3) 0.038(3) Uani 1 1 d .
C2 C 0.8545(3) 0.6413(4) 0.54762(19) 0.043(3) Uani 1 1 d G
C3 C 0.8527(3) 0.7363(4) 0.5354(2) 0.042(3) Uani 1 1 d G
H3A H 0.8318 0.7799 0.5514 0.051 Uiso 1 1 calc R
C4 C 0.8822(4) 0.7661(3) 0.4993(2) 0.046(3) Uani 1 1 d G
C5 C 0.9136(3) 0.7009(4) 0.4754(2) 0.046(3) Uani 1 1 d G
C6 C 0.9154(3) 0.6059(4) 0.4877(2) 0.046(3) Uani 1 1 d G
C7 C 0.8858(3) 0.5760(3) 0.5238(2) 0.044(3) Uani 1 1 d G
H7A H 0.8871 0.5125 0.5319 0.053 Uiso 1 1 calc R
C8 C 0.8802(6) 0.8742(8) 0.4858(4) 0.046(3) Uani 1 1 d .
C9 C 0.8543(7) 0.8860(10) 0.4417(4) 0.069(4) Uani 1 1 d .
H9A H 0.8767 0.8505 0.4216 0.103 Uiso 1 1 calc R
H9B H 0.8545 0.9521 0.4340 0.103 Uiso 1 1 calc R
H9C H 0.8150 0.8630 0.4414 0.103 Uiso 1 1 calc R
C10 C 0.8405(6) 0.9329(9) 0.5163(4) 0.059(4) Uani 1 1 d .
H10A H 0.8403 0.9984 0.5076 0.089 Uiso 1 1 calc R
H10B H 0.8551 0.9280 0.5451 0.089 Uiso 1 1 calc R
H10C H 0.8016 0.9082 0.5148 0.089 Uiso 1 1 calc R
C11 C 0.9409(6) 0.9164(9) 0.4886(5) 0.062(4) Uani 1 1 d .
H11A H 0.9664 0.8811 0.4705 0.093 Uiso 1 1 calc R
H11B H 0.9550 0.9132 0.5177 0.093 Uiso 1 1 calc R
H11C H 0.9397 0.9816 0.4795 0.093 Uiso 1 1 calc R
C12 C 0.9455(6) 0.5312(9) 0.4647(4) 0.051(3) Uani 1 1 d .
H12A H 0.9474 0.4717 0.4777 0.062 Uiso 1 1 calc R
C13 C 0.9957(3) 0.4634(4) 0.4064(2) 0.037(3) Uani 1 1 d G
C14 C 0.9924(4) 0.3692(5) 0.4197(2) 0.051(3) Uani 1 1 d G
H14A H 0.9724 0.3537 0.4444 0.061 Uiso 1 1 calc R
C15 C 1.0190(4) 0.2981(3) 0.3960(2) 0.056(4) Uani 1 1 d G
H15A H 1.0169 0.2351 0.4049 0.067 Uiso 1 1 calc R
C16 C 1.0489(4) 0.3213(4) 0.3591(2) 0.052(3) Uani 1 1 d G
H16A H 1.0667 0.2737 0.3433 0.063 Uiso 1 1 calc R
C17 C 1.0522(3) 0.4155(5) 0.3459(2) 0.049(3) Uani 1 1 d G
H17A H 1.0722 0.4310 0.3212 0.058 Uiso 1 1 calc R
C18 C 1.0256(3) 0.4865(3) 0.3695(2) 0.042(3) Uani 1 1 d G
C19 C 1.0621(5) 0.6152(8) 0.3291(3) 0.040(3) Uani 1 1 d .
H19A H 1.0847 0.5706 0.3150 0.048 Uiso 1 1 calc R
C20 C 1.0688(3) 0.7153(3) 0.3166(2) 0.030(3) Uani 1 1 d G
C21 C 1.0431(3) 0.7920(4) 0.33706(18) 0.034(3) Uani 1 1 d G
C22 C 1.0551(3) 0.8843(3) 0.3238(2) 0.037(3) Uani 1 1 d G
C23 C 1.0926(3) 0.8997(3) 0.2900(2) 0.034(3) Uani 1 1 d G
H23A H 1.1006 0.9614 0.2812 0.041 Uiso 1 1 calc R
C24 C 1.1183(3) 0.8229(4) 0.26959(17) 0.027(2) Uani 1 1 d G
C25 C 1.1063(3) 0.7307(3) 0.28288(19) 0.032(3) Uani 1 1 d G
H25A H 1.1235 0.6793 0.2692 0.038 Uiso 1 1 calc R
C26 C 1.0290(6) 0.9735(8) 0.3469(4) 0.053(4) Uani 1 1 d .
C27 C 0.9646(7) 0.9717(11) 0.3432(5) 0.079(5) Uani 1 1 d .
H27A H 0.9489 1.0264 0.3573 0.118 Uiso 1 1 calc R
H27B H 0.9501 0.9149 0.3563 0.118 Uiso 1 1 calc R
H27C H 0.9532 0.9727 0.3135 0.118 Uiso 1 1 calc R
C28 C 1.0483(8) 0.9753(11) 0.3933(4) 0.081(5) Uani 1 1 d .
H28A H 1.0320 1.0300 0.4071 0.122 Uiso 1 1 calc R
H28B H 1.0900 0.9787 0.3951 0.122 Uiso 1 1 calc R
H28C H 1.0353 0.9186 0.4073 0.122 Uiso 1 1 calc R
C29 C 1.0490(9) 1.0654(9) 0.3271(6) 0.094(6) Uani 1 1 d .
H29A H 1.0320 1.1180 0.3420 0.141 Uiso 1 1 calc R
H29B H 1.0372 1.0673 0.2976 0.141 Uiso 1 1 calc R
H29C H 1.0906 1.0695 0.3293 0.141 Uiso 1 1 calc R
C30 C 1.1577(4) 0.8448(8) 0.2328(3) 0.028(3) Uani 1 1 d .
C31 C 0.8300(4) 0.6149(8) 0.7169(3) 0.027(2) Uani 1 1 d .
C32 C 0.8721(3) 0.6314(4) 0.75351(18) 0.029(2) Uani 1 1 d G
C33 C 0.8874(3) 0.7238(3) 0.76488(19) 0.032(3) Uani 1 1 d G
H33A H 0.8717 0.7750 0.7498 0.038 Uiso 1 1 calc R
C34 C 0.9260(3) 0.7395(3) 0.7988(2) 0.031(3) Uani 1 1 d G
C35 C 0.9494(3) 0.6629(4) 0.82128(19) 0.041(3) Uani 1 1 d G
C36 C 0.9341(3) 0.5706(4) 0.8099(2) 0.042(3) Uani 1 1 d G
C37 C 0.8954(3) 0.5548(3) 0.7760(2) 0.035(3) Uani 1 1 d G
H37A H 0.8852 0.4930 0.7684 0.043 Uiso 1 1 calc R
C38 C 0.9548(7) 0.4827(8) 0.8373(5) 0.063(4) Uani 1 1 d .
C39 C 1.0221(7) 0.4784(13) 0.8349(5) 0.085(5) Uiso 1 1 d .
H39A H 1.0363 0.4256 0.8515 0.128 Uiso 1 1 calc R
H39B H 1.0384 0.5364 0.8461 0.128 Uiso 1 1 calc R
H39C H 1.0333 0.4708 0.8056 0.128 Uiso 1 1 calc R
C40 C 0.9353(9) 0.4936(12) 0.8835(5) 0.093(6) Uani 1 1 d .
H40A H 0.9481 0.4396 0.8999 0.139 Uiso 1 1 calc R
H40B H 0.8937 0.4976 0.8841 0.139 Uiso 1 1 calc R
H40C H 0.9519 0.5505 0.8955 0.139 Uiso 1 1 calc R
C41 C 0.9308(10) 0.3885(9) 0.8187(6) 0.119(9) Uani 1 1 d .
H41A H 0.9439 0.3363 0.8362 0.179 Uiso 1 1 calc R
H41B H 0.9445 0.3802 0.7901 0.179 Uiso 1 1 calc R
H41C H 0.8891 0.3903 0.8183 0.179 Uiso 1 1 calc R
C42 C 0.9341(5) 0.8399(8) 0.8102(3) 0.036(3) Uani 1 1 d .
H42A H 0.9108 0.8844 0.7962 0.043 Uiso 1 1 calc R
C43 C 0.9749(4) 0.9679(3) 0.8501(2) 0.037(3) Uani 1 1 d G
C44 C 0.9509(4) 1.0413(4) 0.82578(19) 0.048(3) Uani 1 1 d G
H44A H 0.9316 1.0279 0.8001 0.057 Uiso 1 1 calc R
C45 C 0.9557(4) 1.1348(4) 0.8399(2) 0.053(3) Uani 1 1 d G
H45A H 0.9396 1.1839 0.8236 0.064 Uiso 1 1 calc R
C46 C 0.9845(4) 1.1549(3) 0.8782(3) 0.061(4) Uani 1 1 d G
H46A H 0.9877 1.2175 0.8877 0.073 Uiso 1 1 calc R
C47 C 1.0085(4) 1.0815(4) 0.9025(2) 0.052(3) Uani 1 1 d G
H47A H 1.0278 1.0950 0.9282 0.062 Uiso 1 1 calc R
C48 C 1.0037(3) 0.9880(4) 0.8885(2) 0.036(3) Uani 1 1 d G
C49 C 1.0482(6) 0.9161(9) 0.9491(4) 0.052(3) Uani 1 1 d .
H49A H 1.0433 0.9744 0.9627 0.062 Uiso 1 1 calc R
C50 C 1.0770(3) 0.8407(4) 0.97320(19) 0.042(3) Uani 1 1 d G
C51 C 1.0847(3) 0.7476(4) 0.95937(17) 0.037(3) Uani 1 1 d G
C52 C 1.1129(3) 0.6821(3) 0.9857(2) 0.040(3) Uani 1 1 d G
C53 C 1.1335(3) 0.7097(4) 1.02592(19) 0.039(3) Uani 1 1 d G
H53A H 1.1524 0.6658 1.0436 0.047 Uiso 1 1 calc R
C54 C 1.1259(3) 0.8028(4) 1.03974(17) 0.040(3) Uani 1 1 d G
C55 C 1.0976(3) 0.8683(3) 1.0134(2) 0.042(3) Uani 1 1 d G
H55A H 1.0925 0.9306 1.0226 0.051 Uiso 1 1 calc R
C56 C 1.1261(6) 0.5782(8) 0.9705(4) 0.044(3) Uani 1 1 d .
C57 C 1.1620(7) 0.5778(10) 0.9303(4) 0.063(4) Uani 1 1 d .
H57A H 1.1691 0.5134 0.9217 0.095 Uiso 1 1 calc R
H57B H 1.1984 0.6091 0.9360 0.095 Uiso 1 1 calc R
H57C H 1.1414 0.6108 0.9079 0.095 Uiso 1 1 calc R
C58 C 1.0671(6) 0.5277(10) 0.9616(5) 0.070(4) Uani 1 1 d .
H58A H 1.0741 0.4638 0.9521 0.105 Uiso 1 1 calc R
H58B H 1.0458 0.5618 0.9398 0.105 Uiso 1 1 calc R
H58C H 1.0450 0.5262 0.9874 0.105 Uiso 1 1 calc R
C59 C 1.1593(7) 0.5194(9) 1.0040(4) 0.066(4) Uani 1 1 d .
H59A H 1.1660 0.4566 0.9930 0.099 Uiso 1 1 calc R
H59B H 1.1369 0.5153 1.0296 0.099 Uiso 1 1 calc R
H59C H 1.1959 0.5493 1.0104 0.099 Uiso 1 1 calc R
C60 C 1.1513(5) 0.8328(9) 1.0824(4) 0.039(3) Uani 1 1 d .
C61 C 0.7478(3) 0.3056(4) 0.68191(18) 0.043(3) Uani 1 1 d G
H61A H 0.7298 0.3418 0.7028 0.051 Uiso 1 1 calc R
C62 C 0.7431(3) 0.2071(4) 0.68250(19) 0.038(3) Uani 1 1 d G
H62A H 0.7220 0.1773 0.7038 0.046 Uiso 1 1 calc R
C63 C 0.7699(3) 0.1530(3) 0.6512(2) 0.028(2) Uani 1 1 d G
C64 C 0.8015(3) 0.1975(4) 0.61934(19) 0.041(3) Uani 1 1 d G
H64A H 0.8194 0.1614 0.5984 0.050 Uiso 1 1 calc R
C65 C 0.8062(3) 0.2961(4) 0.61875(18) 0.037(3) Uani 1 1 d G
H65A H 0.8273 0.3259 0.5974 0.044 Uiso 1 1 calc R
N5 N 0.7794(3) 0.3502(3) 0.65003(19) 0.031(2) Uani 1 1 d G
N1 N 0.9701(4) 0.5399(7) 0.4279(3) 0.044(2) Uani 1 1 d .
C66 C 0.7635(3) 0.0447(3) 0.65199(19) 0.027(2) Uani 1 1 d G
C67 C 0.7590(3) -0.0014(4) 0.69116(15) 0.034(3) Uani 1 1 d G
H67A H 0.7605 0.0335 0.7165 0.041 Uiso 1 1 calc R
C68 C 0.7523(3) -0.0996(4) 0.69254(13) 0.033(3) Uani 1 1 d G
H68A H 0.7493 -0.1304 0.7188 0.039 Uiso 1 1 calc R
N6 N 0.7501(3) -0.1517(3) 0.65474(17) 0.034(2) Uani 1 1 d G
C69 C 0.7545(3) -0.1056(4) 0.61556(13) 0.038(3) Uani 1 1 d G
H69A H 0.7530 -0.1405 0.5903 0.046 Uiso 1 1 calc R
C70 C 0.7612(3) -0.0074(4) 0.61418(14) 0.036(3) Uani 1 1 d G
H70A H 0.7642 0.0235 0.5880 0.043 Uiso 1 1 calc R
N7 N 0.1196(6) 0.2094(10) 0.0527(4) 0.091(4) Uiso 1 1 d D
C71 C 0.1534(10) 0.1325(15) 0.0727(7) 0.125(7) Uiso 1 1 d D
C72 C 0.1248(11) 0.3053(15) 0.0734(8) 0.130(8) Uiso 1 1 d D
N8 N 0.1644(13) 0.822(2) 0.5421(10) 0.213(12) Uiso 1 1 d D
C75 C 0.1106(12) 0.829(2) 0.5682(8) 0.142(9) Uiso 1 1 d D
C76 C 0.2262(14) 0.830(3) 0.5580(12) 0.198(14) Uiso 1 1 d D
C77 C 0.1497(15) 0.785(3) 0.4988(12) 0.227(18) Uiso 1 1 d D
N9 N 0.8717(12) 0.9138(19) 0.2495(9) 0.312 Uiso 1 1 d D
C80 C 0.8183(15) 0.953(3) 0.2701(12) 0.279 Uiso 1 1 d D
C79 C 0.9122(17) 0.949(2) 0.2146(10) 0.250(19) Uiso 1 1 d D
C81 C 0.8995(12) 0.8163(17) 0.2598(8) 0.239(19) Uiso 1 1 d D
O18 O 0.9416(10) 0.7633(16) 0.2519(7) 0.217(10) Uiso 1 1 d D
N2 N 1.0275(4) 0.5838(6) 0.3580(3) 0.034(2) Uani 1 1 d .
N3 N 0.9717(4) 0.8713(6) 0.8385(3) 0.035(2) Uani 1 1 d .
N4 N 1.0288(4) 0.9082(6) 0.9101(3) 0.040(2) Uani 1 1 d .
O1 O 0.8249(3) 0.5235(5) 0.5982(2) 0.0392(18) Uani 1 1 d .
O2 O 0.7954(3) 0.6755(5) 0.6072(2) 0.0420(19) Uani 1 1 d .
O3 O 0.9446(4) 0.7327(6) 0.4424(3) 0.054(2) Uani 1 1 d .
O4 O 1.0058(4) 0.7800(5) 0.3684(3) 0.054(2) Uani 1 1 d .
O5 O 1.1690(3) 0.9317(5) 0.2268(2) 0.0326(17) Uani 1 1 d .
O6 O 1.1773(3) 0.7778(5) 0.2098(2) 0.0296(16) Uani 1 1 d .
O7 O 0.8260(3) 0.5270(5) 0.7041(2) 0.0283(16) Uani 1 1 d .
O8 O 0.8012(3) 0.6825(5) 0.7019(2) 0.0326(17) Uani 1 1 d .
O9 O 0.9882(4) 0.6751(5) 0.8526(3) 0.053(2) Uani 1 1 d .
O10 O 1.0668(4) 0.7189(5) 0.9216(3) 0.054(2) Uani 1 1 d .
O11 O 1.1721(3) 0.7732(5) 1.1072(2) 0.0358(18) Uani 1 1 d .
O12 O 1.1515(4) 0.9231(6) 1.0897(2) 0.052(2) Uani 1 1 d .
O13 O 0.7104(3) 0.5541(4) 0.6538(2) 0.0257(15) Uani 1 1 d .
O14 O 0.8945(4) 0.6540(7) 0.3555(3) 0.075(3) Uani 1 1 d .
O17 O 0.2008(17) 0.791(3) 0.4857(11) 0.298(16) Uiso 1 1 d D
C74 C 0.0545(9) 0.2743(14) -0.0059(7) 0.113(7) Uiso 1 1 d D
C78 C 0.0886(14) 0.773(2) 0.4822(10) 0.174(11) Uiso 1 1 d D
C73 C 0.0870(8) 0.1948(12) 0.0156(5) 0.092(5) Uiso 1 1 d D
O16 O 0.0863(7) 0.1112(11) 0.0008(5) 0.132(5) Uiso 1 1 d D
N10 N 0.7735(14) 0.494(2) 0.4581(10) 0.231(14) Uiso 1 1 d D
O19 O 0.8044(8) 0.5752(14) 0.3990(6) 0.155(6) Uiso 1 1 d D
C82 C 0.8596(10) 0.7841(19) 0.2954(7) 0.139(8) Uiso 1 1 d D
C83 C 0.8188(15) 0.435(3) 0.4359(12) 0.212(15) Uiso 1 1 d D
C84 C 0.7343(11) 0.510(2) 0.4954(8) 0.140(9) Uiso 1 1 d D
C85 C 0.7730(18) 0.584(3) 0.4330(10) 0.242(19) Uiso 1 1 d D
C86 C 0.7398(16) 0.672(2) 0.4535(11) 0.190(13) Uiso 1 1 d D
O15 O 1.1015(5) 0.7974(8) 0.8348(3) 0.084(3) Uani 1 1 d D
C91 C 1.1845(18) 0.931(2) 0.8553(12) 0.297 Uiso 1 1 d D
H91A H 1.1613 0.9678 0.8744 0.446 Uiso 1 1 calc R
H91B H 1.1933 0.9680 0.8304 0.446 Uiso 1 1 calc R
H91C H 1.2201 0.9125 0.8695 0.446 Uiso 1 1 calc R
C92 C 1.1494(10) 0.837(3) 0.8410(12) 0.275 Uiso 1 1 d D
C94 C 1.2300(14) 0.855(2) 0.7896(9) 0.223 Uiso 1 1 d D
H94A H 1.2557 0.8211 0.7711 0.335 Uiso 1 1 calc R
H94B H 1.2523 0.8879 0.8112 0.335 Uiso 1 1 calc R
H94C H 1.2079 0.9005 0.7730 0.335 Uiso 1 1 calc R
C93 C 1.1864(17) 0.6867(19) 0.8059(12) 0.252 Uiso 1 1 d D
H93A H 1.2155 0.6653 0.7864 0.378 Uiso 1 1 calc R
H93B H 1.1486 0.6694 0.7950 0.378 Uiso 1 1 calc R
H93C H 1.1927 0.6575 0.8333 0.378 Uiso 1 1 calc R
N12 N 1.1898(10) 0.7872(18) 0.8102(7) 0.212 Uiso 1 1 d D
O20 O 0.114(2) 0.576(4) 0.6860(17) 0.25(2) Uiso 0.50 1 d PD
O21 O 0.060(2) 0.708(4) 0.7331(18) 0.25(2) Uiso 0.50 1 d PD
O22 O 0.8779(15) 0.615(2) 0.2739(11) 0.165(13) Uiso 0.50 1 d PD
O23 O 0.871(3) 0.683(4) 0.1933(12) 0.31(3) Uiso 0.50 1 d PD

loop_
_atom_site_aniso_label
_atom_site_aniso_U_11
_atom_site_aniso_U_22
_atom_site_aniso_U_33
_atom_site_aniso_U_23
_atom_site_aniso_U_13
_atom_site_aniso_U_12
Zn1 0.0363(8) 0.0163(8) 0.0271(8) -0.0010(5) 0.0001(6) -0.0007(6)
Zn2 0.0398(8) 0.0140(8) 0.0281(8) -0.0023(6) 0.0017(6) 0.0008(6)
Zn3 0.0582(10) 0.0279(9) 0.0470(9) 0.0023(7) 0.0219(8) 0.0039(7)
Zn4 0.0534(10) 0.0222(9) 0.0399(9) -0.0028(6) -0.0159(7) 0.0028(7)
C1 0.043(7) 0.035(8) 0.035(6) -0.006(6) 0.013(5) -0.006(6)
C2 0.054(7) 0.038(8) 0.037(7) -0.006(6) 0.016(6) -0.003(6)
C3 0.068(8) 0.020(7) 0.040(7) 0.004(5) 0.028(6) 0.005(6)
C4 0.067(8) 0.021(7) 0.049(7) -0.004(6) 0.015(6) -0.001(6)
C5 0.067(8) 0.030(8) 0.043(7) -0.004(6) 0.014(7) -0.002(6)
C6 0.062(8) 0.032(8) 0.043(7) -0.009(6) 0.019(6) 0.006(6)
C7 0.062(8) 0.026(7) 0.046(7) -0.001(6) 0.017(6) -0.010(6)
C8 0.066(8) 0.027(7) 0.047(7) -0.007(6) 0.022(6) 0.004(6)
C9 0.091(11) 0.055(9) 0.062(9) 0.012(7) 0.024(8) 0.000(8)
C10 0.078(9) 0.026(7) 0.076(9) -0.006(6) 0.027(7) 0.013(6)
C11 0.075(10) 0.040(8) 0.072(9) -0.008(7) 0.037(7) -0.011(7)
C12 0.070(9) 0.037(8) 0.048(8) 0.007(6) 0.011(7) -0.001(7)
C13 0.045(7) 0.027(7) 0.038(7) -0.004(5) 0.019(6) 0.003(5)
C14 0.081(9) 0.024(7) 0.047(7) 0.005(6) 0.026(7) -0.003(6)
C15 0.083(10) 0.018(7) 0.067(9) 0.008(6) 0.022(8) -0.002(6)
C16 0.061(8) 0.032(8) 0.065(9) -0.003(6) 0.022(7) 0.004(6)
C17 0.059(8) 0.029(8) 0.058(8) -0.004(6) 0.029(6) 0.009(6)
C18 0.045(7) 0.038(8) 0.042(7) -0.005(6) 0.009(6) -0.001(6)
C19 0.049(7) 0.036(7) 0.037(6) -0.006(6) 0.008(6) 0.011(6)
C20 0.047(7) 0.012(6) 0.031(6) 0.002(5) 0.008(5) 0.007(5)
C21 0.044(7) 0.030(7) 0.030(6) 0.000(5) 0.019(5) 0.002(5)
C22 0.054(7) 0.019(7) 0.037(6) 0.000(5) 0.008(6) -0.002(5)
C23 0.045(7) 0.025(6) 0.034(6) 0.003(5) 0.004(5) 0.005(5)
C24 0.037(6) 0.018(6) 0.025(5) -0.003(5) 0.000(5) 0.001(5)
C25 0.046(7) 0.021(6) 0.028(6) -0.003(5) 0.000(5) 0.001(5)
C26 0.085(10) 0.021(7) 0.055(8) 0.003(6) 0.039(7) 0.011(6)
C27 0.089(12) 0.054(10) 0.094(11) 0.010(8) 0.045(9) 0.041(9)
C28 0.127(14) 0.058(10) 0.059(10) -0.029(8) 0.034(9) 0.000(9)
C29 0.152(16) 0.023(8) 0.108(13) -0.016(8) 0.073(12) -0.009(9)
C30 0.027(6) 0.030(7) 0.026(6) -0.005(5) -0.006(5) 0.011(5)
C31 0.034(6) 0.020(7) 0.029(6) -0.002(5) 0.004(5) -0.005(5)
C32 0.039(6) 0.019(6) 0.028(6) -0.006(5) 0.004(5) -0.006(5)
C33 0.042(6) 0.023(7) 0.030(6) 0.001(5) 0.001(5) 0.006(5)
C34 0.044(6) 0.014(6) 0.034(6) 0.001(5) -0.010(5) 0.002(5)
C35 0.064(8) 0.022(7) 0.036(7) -0.006(5) -0.001(6) 0.005(6)
C36 0.061(8) 0.020(7) 0.045(7) 0.004(5) -0.009(6) 0.004(6)
C37 0.046(7) 0.021(6) 0.040(6) -0.006(5) -0.010(6) 0.011(5)
C38 0.088(10) 0.017(7) 0.082(10) 0.007(6) -0.047(8) -0.008(6)
C40 0.126(15) 0.078(12) 0.072(11) 0.030(9) -0.048(10) -0.026(11)
C41 0.20(2) 0.015(8) 0.142(16) 0.010(9) -0.115(16) 0.012(10)
C42 0.048(7) 0.025(7) 0.035(6) 0.005(5) -0.008(6) -0.003(5)
C43 0.046(7) 0.015(6) 0.048(7) 0.000(5) -0.012(6) 0.003(5)
C44 0.069(8) 0.028(7) 0.046(7) -0.001(6) -0.024(6) 0.000(6)
C45 0.066(9) 0.031(8) 0.063(9) 0.000(6) -0.030(7) 0.000(6)
C46 0.088(10) 0.026(7) 0.069(9) -0.010(7) -0.028(8) 0.009(7)
C47 0.067(9) 0.039(8) 0.048(7) -0.007(6) -0.026(6) 0.015(6)
C48 0.042(7) 0.016(6) 0.048(7) -0.003(5) -0.018(6) 0.010(5)
C49 0.068(9) 0.044(8) 0.043(8) -0.010(6) -0.007(7) 0.003(7)
C50 0.056(7) 0.034(8) 0.034(7) 0.001(6) -0.014(6) 0.015(6)
C51 0.052(7) 0.022(7) 0.035(7) -0.002(5) -0.018(6) -0.001(5)
C52 0.059(8) 0.026(7) 0.034(7) -0.003(5) -0.012(6) -0.007(6)
C53 0.044(7) 0.029(7) 0.043(7) 0.001(5) -0.008(5) 0.003(5)
C54 0.052(7) 0.030(7) 0.038(7) 0.000(6) -0.010(6) 0.003(6)
C55 0.055(7) 0.030(7) 0.043(7) -0.002(6) -0.008(6) 0.007(6)
C56 0.067(8) 0.017(6) 0.047(7) 0.000(5) -0.018(6) 0.004(6)
C57 0.083(10) 0.049(9) 0.058(9) -0.006(7) -0.010(8) 0.008(7)
C58 0.076(10) 0.039(8) 0.094(11) 0.001(8) -0.039(9) -0.002(7)
C59 0.094(11) 0.034(8) 0.068(9) -0.007(7) -0.023(8) 0.014(7)
C60 0.052(7) 0.030(8) 0.035(7) -0.003(6) -0.008(6) -0.004(6)
C61 0.055(8) 0.034(8) 0.040(7) -0.001(6) 0.010(6) 0.004(6)
C62 0.047(7) 0.022(7) 0.046(7) 0.001(5) 0.011(6) -0.001(5)
C63 0.037(6) 0.014(6) 0.033(6) -0.001(5) -0.002(5) -0.006(5)
C64 0.061(8) 0.020(7) 0.043(7) -0.009(5) 0.009(6) 0.005(6)
C65 0.060(8) 0.014(6) 0.037(6) -0.004(5) 0.013(6) -0.006(5)
N5 0.039(5) 0.014(5) 0.039(5) -0.001(4) -0.004(4) -0.007(4)
N1 0.054(6) 0.037(6) 0.042(6) 0.001(5) 0.020(5) 0.006(5)
C66 0.025(6) 0.018(6) 0.036(6) 0.001(5) -0.001(4) -0.001(4)
C67 0.043(7) 0.022(7) 0.035(7) -0.014(5) -0.004(5) 0.001(5)
C68 0.050(7) 0.021(7) 0.027(6) -0.006(5) -0.003(5) -0.004(5)
N6 0.029(5) 0.032(5) 0.041(6) 0.006(5) -0.002(4) 0.002(4)
C69 0.052(7) 0.032(7) 0.031(6) 0.006(5) 0.008(5) -0.001(6)
C70 0.053(7) 0.028(7) 0.028(6) 0.005(5) 0.006(5) -0.005(5)
N2 0.045(5) 0.014(5) 0.042(5) -0.002(4) 0.013(5) 0.000(4)
N3 0.047(6) 0.018(5) 0.039(5) 0.003(4) -0.014(5) 0.004(4)
N4 0.047(6) 0.034(6) 0.037(6) -0.006(4) -0.018(4) 0.004(5)
O1 0.061(5) 0.023(5) 0.034(4) -0.001(3) 0.012(4) 0.005(4)
O2 0.052(5) 0.032(5) 0.042(4) -0.001(4) 0.017(4) -0.004(4)
O3 0.076(6) 0.033(5) 0.054(5) 0.003(4) 0.035(5) -0.004(4)
O4 0.088(6) 0.018(4) 0.059(5) 0.000(4) 0.031(5) 0.011(4)
O5 0.048(4) 0.017(4) 0.033(4) -0.001(3) 0.006(3) -0.007(3)
O6 0.039(4) 0.019(4) 0.031(4) 0.000(3) 0.003(3) -0.001(3)
O7 0.034(4) 0.018(4) 0.033(4) -0.002(3) -0.003(3) 0.001(3)
O8 0.048(4) 0.015(4) 0.035(4) -0.001(3) -0.005(3) 0.005(4)
O9 0.082(6) 0.018(4) 0.057(5) 0.000(4) -0.041(5) -0.001(4)
O10 0.084(6) 0.028(5) 0.051(5) -0.004(4) -0.029(5) 0.011(4)
O11 0.053(5) 0.024(4) 0.030(4) 0.004(4) -0.009(3) 0.000(4)
O12 0.081(6) 0.032(5) 0.042(5) 0.002(4) -0.024(4) 0.008(4)
O13 0.034(4) 0.008(3) 0.035(4) 0.000(3) -0.001(3) 0.002(3)
O14 0.072(6) 0.062(6) 0.092(7) 0.008(5) 0.006(5) 0.002(5)
O15 0.071(7) 0.101(9) 0.078(7) -0.011(6) -0.005(5) 0.015(6)

loop_
_atom_type_symbol
_atom_type_description
_atom_type_scat_dispersion_real
_atom_type_scat_dispersion_imag
_atom_type_scat_source
C C 0.0181 0.0091 'International Tables Vol C Tables 4.2.6.8 and 6.1.1.4'
H H 0.0000 0.0000 'International Tables Vol C Tables 4.2.6.8 and 6.1.1.4'
N N 0.0311 0.0180 'International Tables Vol C Tables 4.2.6.8 and 6.1.1.4'
O O 0.0492 0.0322 'International Tables Vol C Tables 4.2.6.8 and 6.1.1.4'
Zn Zn -1.5491 0.6778 'International Tables Vol C Tables 4.2.6.8 and 6.1.1.4'

loop_
_geom_angle_atom_site_label_1
_geom_angle_atom_site_label_2
_geom_angle_atom_site_label_3
_geom_angle
_geom_angle_site_symmetry_1
_geom_angle_site_symmetry_3
O6 Zn1 O11 99.4(3) 4_576 4_575
O6 Zn1 N6 90.8(11) 4_576 1_565
O11 Zn1 N6 86.0(12) 4_575 1_565
O6 Zn1 O8 87.7(3) 4_576 .
O11 Zn1 O8 172.0(3) 4_575 .
N6 Zn1 O8 90.2(12) 1_565 .
O6 Zn1 O13 92.0(3) 4_576 .
O11 Zn1 O13 88.6(3) 4_575 .
N6 Zn1 O13 174.3(11) 1_565 .
O8 Zn1 O13 95.0(3) . .
O6 Zn1 O2 174.6(3) 4_576 .
O11 Zn1 O2 86.0(3) 4_575 .
N6 Zn1 O2 90.0(12) 1_565 .
O8 Zn1 O2 87.0(3) . .
O13 Zn1 O2 87.6(3) . .
O1 Zn2 O13 112.8(3) . .
O1 Zn2 O7 117.1(3) . .
O13 Zn2 O7 105.3(3) . .
O1 Zn2 N5 104.1(3) . .
O13 Zn2 N5 111.6(3) . .
O7 Zn2 N5 105.8(3) . .
O3 Zn3 O4 92.3(3) . .
O3 Zn3 O14 103.4(4) . .
O4 Zn3 O14 103.0(4) . .
O3 Zn3 N2 152.8(4) . .
O4 Zn3 N2 89.4(3) . .
O14 Zn3 N2 102.7(4) . .
O3 Zn3 N1 88.0(3) . .
O4 Zn3 N1 153.2(4) . .
O14 Zn3 N1 102.9(4) . .
N2 Zn3 N1 78.7(3) . .
O9 Zn4 O10 93.3(3) . .
O9 Zn4 O15 105.2(4) . .
O10 Zn4 O15 99.1(4) . .
O9 Zn4 N4 146.4(4) . .
O10 Zn4 N4 89.2(3) . .
O15 Zn4 N4 107.5(4) . .
O9 Zn4 N3 88.1(3) . .
O10 Zn4 N3 159.7(4) . .
O15 Zn4 N3 100.1(4) . .
N4 Zn4 N3 78.7(3) . .
O1 C1 O2 123.6(9) . .
O1 C1 C2 119.6(9) . .
O2 C1 C2 116.8(10) . .
C3 C2 C7 120.0 . .
C3 C2 C1 119.3(6) . .
C7 C2 C1 120.7(6) . .
C4 C3 C2 120.0 . .
C4 C3 H3A 120.0 . .
C2 C3 H3A 120.0 . .
C3 C4 C5 120.0 . .
C3 C4 C8 119.6(5) . .
C5 C4 C8 120.4(6) . .
O3 C5 C6 121.2(5) . .
O3 C5 C4 118.7(5) . .
C6 C5 C4 120.0 . .
C5 C6 C7 120.0 . .
C5 C6 C12 124.8(6) . .
C7 C6 C12 115.2(6) . .
C6 C7 C2 120.0 . .
C6 C7 H7A 120.0 . .
C2 C7 H7A 120.0 . .
C9 C8 C11 111.2(11) . .
C9 C8 C10 105.8(11) . .
C11 C8 C10 107.7(10) . .
C9 C8 C4 111.2(10) . .
C11 C8 C4 109.7(10) . .
C10 C8 C4 111.2(9) . .
C8 C9 H9A 109.5 . .
C8 C9 H9B 109.5 . .
H9A C9 H9B 109.5 . .
C8 C9 H9C 109.5 . .
H9A C9 H9C 109.5 . .
H9B C9 H9C 109.5 . .
C8 C10 H10A 109.5 . .
C8 C10 H10B 109.5 . .
H10A C10 H10B 109.5 . .
C8 C10 H10C 109.5 . .
H10A C10 H10C 109.5 . .
H10B C10 H10C 109.5 . .
C8 C11 H11A 109.5 . .
C8 C11 H11B 109.5 . .
H11A C11 H11B 109.5 . .
C8 C11 H11C 109.5 . .
H11A C11 H11C 109.5 . .
H11B C11 H11C 109.5 . .
N1 C12 C6 126.0(11) . .
N1 C12 H12A 117.0 . .
C6 C12 H12A 117.0 . .
C14 C13 C18 120.0 . .
C14 C13 N1 124.3(6) . .
C18 C13 N1 115.7(6) . .
C13 C14 C15 120.0 . .
C13 C14 H14A 120.0 . .
C15 C14 H14A 120.0 . .
C16 C15 C14 120.0 . .
C16 C15 H15A 120.0 . .
C14 C15 H15A 120.0 . .
C15 C16 C17 120.0 . .
C15 C16 H16A 120.0 . .
C17 C16 H16A 120.0 . .
C16 C17 C18 120.0 . .
C16 C17 H17A 120.0 . .
C18 C17 H17A 120.0 . .
C17 C18 C13 120.0 . .
C17 C18 N2 123.0(5) . .
C13 C18 N2 117.0(5) . .
N2 C19 C20 125.6(9) . .
N2 C19 H19A 117.2 . .
C20 C19 H19A 117.2 . .
C21 C20 C25 120.0 . .
C21 C20 C19 125.0(6) . .
C25 C20 C19 114.9(6) . .
O4 C21 C20 121.7(5) . .
O4 C21 C22 118.2(5) . .
C20 C21 C22 120.0 . .
C23 C22 C21 120.0 . .
C23 C22 C26 118.0(6) . .
C21 C22 C26 122.0(5) . .
C22 C23 C24 120.0 . .
C22 C23 H23A 120.0 . .
C24 C23 H23A 120.0 . .
C23 C24 C25 120.0 . .
C23 C24 C30 117.2(6) . .
C25 C24 C30 122.8(6) . .
C24 C25 C20 120.0 . .
C24 C25 H25A 120.0 . .
C20 C25 H25A 120.0 . .
C27 C26 C29 107.1(13) . .
C27 C26 C28 110.6(12) . .
C29 C26 C28 106.9(13) . .
C27 C26 C22 109.8(11) . .
C29 C26 C22 112.1(9) . .
C28 C26 C22 110.3(10) . .
C26 C27 H27A 109.5 . .
C26 C27 H27B 109.5 . .
H27A C27 H27B 109.5 . .
C26 C27 H27C 109.5 . .
H27A C27 H27C 109.5 . .
H27B C27 H27C 109.5 . .
C26 C28 H28A 109.5 . .
C26 C28 H28B 109.5 . .
H28A C28 H28B 109.5 . .
C26 C28 H28C 109.5 . .
H28A C28 H28C 109.5 . .
H28B C28 H28C 109.5 . .
C26 C29 H29A 109.5 . .
C26 C29 H29B 109.5 . .
H29A C29 H29B 109.5 . .
C26 C29 H29C 109.5 . .
H29A C29 H29C 109.5 . .
H29B C29 H29C 109.5 . .
O5 C30 O6 123.8(9) . .
O5 C30 C24 116.0(8) . .
O6 C30 C24 120.2(9) . .
O8 C31 O7 125.0(9) . .
O8 C31 C32 120.1(8) . .
O7 C31 C32 114.9(8) . .
C33 C32 C37 120.0 . .
C33 C32 C31 119.7(6) . .
C37 C32 C31 120.3(6) . .
C32 C33 C34 120.0 . .
C32 C33 H33A 120.0 . .
C34 C33 H33A 120.0 . .
C35 C34 C33 120.0 . .
C35 C34 C42 125.2(6) . .
C33 C34 C42 114.6(6) . .
O9 C35 C34 121.6(5) . .
O9 C35 C36 118.3(5) . .
C34 C35 C36 120.0 . .
C35 C36 C37 120.0 . .
C35 C36 C38 121.4(6) . .
C37 C36 C38 118.3(6) . .
C36 C37 C32 120.0 . .
C36 C37 H37A 120.0 . .
C32 C37 H37A 120.0 . .
C40 C38 C41 109.5(14) . .
C40 C38 C39 111.0(12) . .
C41 C38 C39 107.4(14) . .
C40 C38 C36 110.2(12) . .
C41 C38 C36 111.4(9) . .
C39 C38 C36 107.3(12) . .
C38 C39 H39A 109.5 . .
C38 C39 H39B 109.5 . .
H39A C39 H39B 109.5 . .
C38 C39 H39C 109.5 . .
H39A C39 H39C 109.5 . .
H39B C39 H39C 109.5 . .
C38 C40 H40A 109.5 . .
C38 C40 H40B 109.5 . .
H40A C40 H40B 109.5 . .
C38 C40 H40C 109.5 . .
H40A C40 H40C 109.5 . .
H40B C40 H40C 109.5 . .
C38 C41 H41A 109.5 . .
C38 C41 H41B 109.5 . .
H41A C41 H41B 109.5 . .
C38 C41 H41C 109.5 . .
H41A C41 H41C 109.5 . .
H41B C41 H41C 109.5 . .
N3 C42 C34 124.8(9) . .
N3 C42 H42A 117.6 . .
C34 C42 H42A 117.6 . .
C44 C43 C48 120.0 . .
C44 C43 N3 123.9(5) . .
C48 C43 N3 116.1(5) . .
C45 C44 C43 120.0 . .
C45 C44 H44A 120.0 . .
C43 C44 H44A 120.0 . .
C46 C45 C44 120.0 . .
C46 C45 H45A 120.0 . .
C44 C45 H45A 120.0 . .
C45 C46 C47 120.0 . .
C45 C46 H46A 120.0 . .
C47 C46 H46A 120.0 . .
C48 C47 C46 120.0 . .
C48 C47 H47A 120.0 . .
C46 C47 H47A 120.0 . .
C47 C48 C43 120.0 . .
C47 C48 N4 124.4(5) . .
C43 C48 N4 115.6(5) . .
N4 C49 C50 124.8(11) . .
N4 C49 H49A 117.6 . .
C50 C49 H49A 117.6 . .
C51 C50 C55 120.0 . .
C51 C50 C49 125.8(6) . .
C55 C50 C49 114.2(6) . .
O10 C51 C50 122.1(5) . .
O10 C51 C52 117.9(5) . .
C50 C51 C52 120.0 . .
C53 C52 C51 120.0 . .
C53 C52 C56 118.0(5) . .
C51 C52 C56 121.9(5) . .
C52 C53 C54 120.0 . .
C52 C53 H53A 120.0 . .
C54 C53 H53A 120.0 . .
C55 C54 C53 120.0 . .
C55 C54 C60 120.6(6) . .
C53 C54 C60 119.3(6) . .
C54 C55 C50 120.0 . .
C54 C55 H55A 120.0 . .
C50 C55 H55A 120.0 . .
C57 C56 C59 107.0(11) . .
C57 C56 C58 109.8(11) . .
C59 C56 C58 107.5(11) . .
C57 C56 C52 111.5(9) . .
C59 C56 C52 113.1(9) . .
C58 C56 C52 107.9(10) . .
C56 C57 H57A 109.5 . .
C56 C57 H57B 109.5 . .
H57A C57 H57B 109.5 . .
C56 C57 H57C 109.5 . .
H57A C57 H57C 109.5 . .
H57B C57 H57C 109.5 . .
C56 C58 H58A 109.5 . .
C56 C58 H58B 109.5 . .
H58A C58 H58B 109.5 . .
C56 C58 H58C 109.5 . .
H58A C58 H58C 109.5 . .
H58B C58 H58C 109.5 . .
C56 C59 H59A 109.5 . .
C56 C59 H59B 109.5 . .
H59A C59 H59B 109.5 . .
C56 C59 H59C 109.5 . .
H59A C59 H59C 109.5 . .
H59B C59 H59C 109.5 . .
O11 C60 O12 123.7(10) . .
O11 C60 C54 120.5(9) . .
O12 C60 C54 115.7(9) . .
C62 C61 N5 120.0 . .
C62 C61 H61A 120.0 . .
N5 C61 H61A 120.0 . .
C61 C62 C63 120.0 . .
C61 C62 H62A 120.0 . .
C63 C62 H62A 120.0 . .
C64 C63 C62 120.0 . .
C64 C63 C66 120.7(4) . .
C62 C63 C66 119.3(4) . .
C63 C64 C65 120.0 . .
C63 C64 H64A 120.0 . .
C65 C64 H64A 120.0 . .
C64 C65 N5 120.0 . .
C64 C65 H65A 120.0 . .
N5 C65 H65A 120.0 . .
C65 N5 C61 120.0 . .
C65 N5 Zn2 121.1(3) . .
C61 N5 Zn2 118.9(3) . .
C12 N1 C13 123.0(9) . .
C12 N1 Zn3 124.1(8) . .
C13 N1 Zn3 112.8(6) . .
C67 C66 C70 120.0 . .
C67 C66 C63 119.1(4) . .
C70 C66 C63 120.9(4) . .
C66 C67 C68 120.0 . .
C66 C67 H67A 120.0 . .
C68 C67 H67A 120.0 . .
N6 C68 C67 120.0 . .
N6 C68 H68A 120.0 . .
C67 C68 H68A 120.0 . .
C68 N6 C69 120.0 . .
C68 N6 Zn1 119.2(3) . 1_545
C69 N6 Zn1 120.6(3) . 1_545
C70 C69 N6 120.0 . .
C70 C69 H69A 120.0 . .
N6 C69 H69A 120.0 . .
C69 C70 C66 120.0 . .
C69 C70 H70A 120.0 . .
C66 C70 H70A 120.0 . .
C73 N7 C71 121.6(15) . .
C73 N7 C72 122.1(15) . .
C71 N7 C72 116.3(16) . .
C77 N8 C75 110(3) . .
C77 N8 C76 122(3) . .
C75 N8 C76 127(3) . .
O17 C77 N8 94(3) . .
O17 C77 C78 141(4) . .
N8 C77 C78 124(3) . .
C80 N9 C79 134(3) . .
C80 N9 C81 125(2) . .
C79 N9 C81 100.4(14) . .
O18 C81 C82 116.4(17) . .
O18 C81 N9 144(2) . .
C82 C81 N9 99.4(19) . .
C19 N2 C18 122.0(8) . .
C19 N2 Zn3 125.0(7) . .
C18 N2 Zn3 113.0(6) . .
C42 N3 C43 122.1(8) . .
C42 N3 Zn4 125.5(7) . .
C43 N3 Zn4 112.4(6) . .
C49 N4 C48 120.5(9) . .
C49 N4 Zn4 126.0(8) . .
C48 N4 Zn4 113.4(6) . .
C1 O1 Zn2 115.5(6) . .
C1 O2 Zn1 144.4(7) . .
C5 O3 Zn3 129.6(6) . .
C21 O4 Zn3 131.7(5) . .
C30 O6 Zn1 124.0(6) . 4_675
C31 O7 Zn2 121.1(6) . .
C31 O8 Zn1 137.2(6) . .
C35 O9 Zn4 132.2(5) . .
C51 O10 Zn4 131.8(6) . .
C60 O11 Zn1 126.7(7) . 4_676
Zn2 O13 Zn1 102.5(3) . .
O16 C73 N7 116.6(15) . .
O16 C73 C74 121.7(16) . .
N7 C73 C74 121.7(16) . .
C85 N10 C84 106(2) . .
C85 N10 C83 103(3) . .
C84 N10 C83 150(3) . .
O19 C85 N10 110(3) . .
O19 C85 C86 133(3) . .
N10 C85 C86 116.5(17) . .
C92 O15 Zn4 130.3(16) . .
C92 C91 H91A 109.5 . .
C92 C91 H91B 109.5 . .
H91A C91 H91B 109.5 . .
C92 C91 H91C 109.5 . .
H91A C91 H91C 109.5 . .
H91B C91 H91C 109.5 . .
O15 C92 N12 103.7(19) . .
O15 C92 C91 149(3) . .
N12 C92 C91 104.2(12) . .
N12 C94 H94A 109.5 . .
N12 C94 H94B 109.5 . .
H94A C94 H94B 109.5 . .
N12 C94 H94C 109.5 . .
H94A C94 H94C 109.5 . .
H94B C94 H94C 109.5 . .
N12 C93 H93A 109.5 . .
N12 C93 H93B 109.5 . .
H93A C93 H93B 109.5 . .
N12 C93 H93C 109.5 . .
H93A C93 H93C 109.5 . .
H93B C93 H93C 109.5 . .
C93 N12 C94 129.2(16) . .
C93 N12 C92 119.2(16) . .
C94 N12 C92 111.5(12) . .

loop_
_geom_bond_atom_site_label_1
_geom_bond_atom_site_label_2
_geom_bond_distance
_geom_bond_site_symmetry_2
Zn1 O6 2.101(7) 4_576
Zn1 O11 2.103(7) 4_575
Zn1 N6 2.110(11) 1_565
Zn1 O8 2.112(7) .
Zn1 O13 2.130(6) .
Zn1 O2 2.187(7) .
Zn2 O1 1.917(7) .
Zn2 O13 1.931(6) .
Zn2 O7 1.957(6) .
Zn2 N5 2.033(4) .
Zn3 O3 1.938(8) .
Zn3 O4 1.951(8) .
Zn3 O14 2.055(10) .
Zn3 N2 2.061(8) .
Zn3 N1 2.104(10) .
Zn4 O9 1.962(7) .
Zn4 O10 1.966(7) .
Zn4 O15 2.039(11) .
Zn4 N4 2.053(9) .
Zn4 N3 2.089(8) .
C1 O1 1.276(13) .
C1 O2 1.288(13) .
C1 C2 1.492(12) .
C2 C3 1.3900 .
C2 C7 1.3900 .
C3 C4 1.3900 .
C3 H3A 0.9300 .
C4 C5 1.3900 .
C4 C8 1.577(13) .
C5 O3 1.340(9) .
C5 C6 1.3900 .
C6 C7 1.3900 .
C6 C12 1.453(14) .
C7 H7A 0.9300 .
C8 C9 1.501(19) .
C8 C11 1.519(19) .
C8 C10 1.564(16) .
C9 H9A 0.9600 .
C9 H9B 0.9600 .
C9 H9C 0.9600 .
C10 H10A 0.9600 .
C10 H10B 0.9600 .
C10 H10C 0.9600 .
C11 H11A 0.9600 .
C11 H11B 0.9600 .
C11 H11C 0.9600 .
C12 N1 1.295(15) .
C12 H12A 0.9300 .
C13 C14 1.3900 .
C13 C18 1.3900 .
C13 N1 1.403(10) .
C14 C15 1.3900 .
C14 H14A 0.9300 .
C15 C16 1.3900 .
C15 H15A 0.9300 .
C16 C17 1.3900 .
C16 H16A 0.9300 .
C17 C18 1.3900 .
C17 H17A 0.9300 .
C18 N2 1.415(10) .
C19 N2 1.290(14) .
C19 C20 1.469(13) .
C19 H19A 0.9300 .
C20 C21 1.3900 .
C20 C25 1.3900 .
C21 O4 1.323(9) .
C21 C22 1.3900 .
C22 C23 1.3900 .
C22 C26 1.570(12) .
C23 C24 1.3900 .
C23 H23A 0.9300 .
C24 C25 1.3900 .
C24 C30 1.507(11) .
C25 H25A 0.9300 .
C26 C27 1.48(2) .
C26 C29 1.507(19) .
C26 C28 1.51(2) .
C27 H27A 0.9600 .
C27 H27B 0.9600 .
C27 H27C 0.9600 .
C28 H28A 0.9600 .
C28 H28B 0.9600 .
C28 H28C 0.9600 .
C29 H29A 0.9600 .
C29 H29B 0.9600 .
C29 H29C 0.9600 .
C30 O5 1.264(13) .
C30 O6 1.270(12) .
C31 O8 1.245(12) .
C31 O7 1.302(12) .
C31 C32 1.504(11) .
C32 C33 1.3900 .
C32 C37 1.3900 .
C33 C34 1.3900 .
C33 H33A 0.9300 .
C34 C35 1.3900 .
C34 C42 1.466(12) .
C35 O9 1.326(8) .
C35 C36 1.3900 .
C36 C37 1.3900 .
C36 C38 1.573(13) .
C37 H37A 0.9300 .
C38 C40 1.52(2) .
C38 C41 1.545(19) .
C38 C39 1.55(2) .
C39 H39A 0.9600 .
C39 H39B 0.9600 .
C39 H39C 0.9600 .
C40 H40A 0.9600 .
C40 H40B 0.9600 .
C40 H40C 0.9600 .
C41 H41A 0.9600 .
C41 H41B 0.9600 .
C41 H41C 0.9600 .
C42 N3 1.305(14) .
C42 H42A 0.9300 .
C43 C44 1.3900 .
C43 C48 1.3900 .
C43 N3 1.408(10) .
C44 C45 1.3900 .
C44 H44A 0.9300 .
C45 C46 1.3900 .
C45 H45A 0.9300 .
C46 C47 1.3900 .
C46 H46A 0.9300 .
C47 C48 1.3900 .
C47 H47A 0.9300 .
C48 N4 1.427(10) .
C49 N4 1.298(14) .
C49 C50 1.454(13) .
C49 H49A 0.9300 .
C50 C51 1.3900 .
C50 C55 1.3900 .
C51 O10 1.307(9) .
C51 C52 1.3900 .
C52 C53 1.3900 .
C52 C56 1.568(12) .
C53 C54 1.3900 .
C53 H53A 0.9300 .
C54 C55 1.3900 .
C54 C60 1.506(12) .
C55 H55A 0.9300 .
C56 C57 1.512(19) .
C56 C59 1.529(17) .
C56 C58 1.553(19) .
C57 H57A 0.9600 .
C57 H57B 0.9600 .
C57 H57C 0.9600 .
C58 H58A 0.9600 .
C58 H58B 0.9600 .
C58 H58C 0.9600 .
C59 H59A 0.9600 .
C59 H59B 0.9600 .
C59 H59C 0.9600 .
C60 O11 1.234(13) .
C60 O12 1.290(14) .
C61 C62 1.3900 .
C61 N5 1.3900 .
C61 H61A 0.9300 .
C62 C63 1.3900 .
C62 H62A 0.9300 .
C63 C64 1.3900 .
C63 C66 1.530(6) .
C64 C65 1.3900 .
C64 H64A 0.9300 .
C65 N5 1.3900 .
C65 H65A 0.9300 .
C66 C67 1.3900 .
C66 C70 1.3900 .
C67 C68 1.3900 .
C67 H67A 0.9300 .
C68 N6 1.3900 .
C68 H68A 0.9300 .
N6 C69 1.3900 .
N6 Zn1 2.110(4) 1_545
C69 C70 1.3900 .
C69 H69A 0.9300 .
C70 H70A 0.9300 .
N7 C73 1.386(15) .
N7 C71 1.464(17) .
N7 C72 1.499(17) .
N8 C77 1.486(19) .
N8 C75 1.496(18) .
N8 C76 1.504(19) .
C77 O17 1.254(19) .
C77 C78 1.498(19) .
N9 C80 1.498(19) .
N9 C79 1.528(19) .
N9 C81 1.544(17) .
C81 O18 1.249(16) .
C81 C82 1.523(18) .
O6 Zn1 2.101(7) 4_675
O11 Zn1 2.103(7) 4_676
C74 C73 1.498(17) .
C73 O16 1.264(15) .
N10 C85 1.488(19) .
N10 C84 1.500(18) .
N10 C83 1.508(19) .
O19 C85 1.300(18) .
C85 C86 1.583(18) .
O15 C92 1.249(19) .
C91 C92 1.601(19) .
C91 H91A 0.9600 .
C91 H91B 0.9600 .
C91 H91C 0.9600 .
C92 N12 1.522(17) .
C94 N12 1.485(17) .
C94 H94A 0.9600 .
C94 H94B 0.9600 .
C94 H94C 0.9600 .
C93 N12 1.421(16) .
C93 H93A 0.9600 .
C93 H93B 0.9600 .
C93 H93C 0.9600 .
